data_4343479
loop_
_publ_author_name
'Wu, Xialu'
'Ding, Nini'
'Zhang, Wenhua'
'Xue, Fei'
'Hor, T. S. Andy'

_publ_section_title
;
 Spacer-Directed Selective Assembly of Copper Square or Hexagon and
 Ring-Stacks or Coordination Nanotubes.
;
_journal_issue 14
_journal_name_full 'Inorganic chemistry'
_journal_page_first 6680
_journal_page_last 6686
_journal_paper_doi 10.1021/ic502552y
_journal_volume 54
_journal_year 2015
_chemical_formula_sum 'C84 H84 Cl4 Cu4 N12 O27'
_chemical_formula_weight 2089.59
_chemical_name_systematic
; 
 ? 
;
_space_group_IT_number 15
_symmetry_cell_setting monoclinic
_symmetry_space_group_name_Hall '-C 2yc'
_symmetry_space_group_name_H-M 'C 1 2/c 1'
_atom_sites_solution_hydrogens geom
_atom_sites_solution_primary direct
_atom_sites_solution_secondary difmap
_audit_creation_method SHELXL-97
_cell_angle_alpha 90.00
_cell_angle_beta 107.596(6)
_cell_angle_gamma 90.00
_cell_formula_units_Z 4
_cell_length_a 20.797(6)
_cell_length_b 31.115(10)
_cell_length_c 15.688(5)
_cell_measurement_reflns_used 966
_cell_measurement_temperature 100(2)
_cell_measurement_theta_max 27.17
_cell_measurement_theta_min 3.08
_cell_volume 9677(5)
_computing_cell_refinement 'Bruker SMART'
_computing_data_collection 'Bruker SMART'
_computing_data_reduction 'Bruker SAINT'
_computing_molecular_graphics 'Bruker SHELXTL'
_computing_publication_material 'Bruker SHELXTL'
_computing_structure_refinement 'SHELXL-97 (Sheldrick, 1997)'
_computing_structure_solution 'SHELXS-97 (Sheldrick, 1990)'
_diffrn_ambient_temperature 100(2)
_diffrn_measured_fraction_theta_full 1.000
_diffrn_measured_fraction_theta_max 1.000
_diffrn_measurement_device_type 'CCD area detector'
_diffrn_measurement_method 'phi and omega scans'
_diffrn_radiation_monochromator graphite
_diffrn_radiation_source 'fine-focus sealed tube'
_diffrn_radiation_type MoK\a
_diffrn_radiation_wavelength 0.71073
_diffrn_reflns_av_R_equivalents 0.0498
_diffrn_reflns_av_sigmaI/netI 0.0634
_diffrn_reflns_limit_h_max 24
_diffrn_reflns_limit_h_min -24
_diffrn_reflns_limit_k_max 28
_diffrn_reflns_limit_k_min -37
_diffrn_reflns_limit_l_max 18
_diffrn_reflns_limit_l_min -17
_diffrn_reflns_number 27731
_diffrn_reflns_theta_full 25.00
_diffrn_reflns_theta_max 25.00
_diffrn_reflns_theta_min 1.58
_exptl_absorpt_coefficient_mu 1.057
_exptl_absorpt_correction_T_max 0.7422
_exptl_absorpt_correction_T_min 0.6772
_exptl_absorpt_correction_type multi-scan
_exptl_absorpt_process_details 'Sadabs, (Sheldrick 2012)'
_exptl_crystal_colour Blue
_exptl_crystal_density_diffrn 1.434
_exptl_crystal_density_meas ?
_exptl_crystal_density_method 'not measured'
_exptl_crystal_description Block
_exptl_crystal_F_000 4288
_exptl_crystal_size_max 0.40
_exptl_crystal_size_mid 0.30
_exptl_crystal_size_min 0.30
_refine_diff_density_max 1.277
_refine_diff_density_min -0.946
_refine_diff_density_rms 0.134
_refine_ls_extinction_method none
_refine_ls_goodness_of_fit_ref 1.064
_refine_ls_hydrogen_treatment constr
_refine_ls_matrix_type full
_refine_ls_number_parameters 677
_refine_ls_number_reflns 8533
_refine_ls_number_restraints 256
_refine_ls_restrained_S_all 1.072
_refine_ls_R_factor_all 0.0841
_refine_ls_R_factor_gt 0.0727
_refine_ls_shift/su_max 0.002
_refine_ls_shift/su_mean 0.000
_refine_ls_structure_factor_coef Fsqd
_refine_ls_weighting_details 'calc w=1/[\s^2^(Fo^2^)+(0.1035P)^2^+72.6899P] where P=(Fo^2^+2Fc^2^)/3'
_refine_ls_weighting_scheme calc
_refine_ls_wR_factor_gt 0.1967
_refine_ls_wR_factor_ref 0.2047
_reflns_number_gt 7052
_reflns_number_total 8533
_reflns_threshold_expression >2sigma(I)
_cod_data_source_file ic502552y_si_004.cif
_cod_data_source_block b645a
_cod_depositor_comments
;
The following automatic conversions were performed:

'_symmetry_cell_setting' value 'Monoclinic' changed to 'monoclinic'
according to
/usr/data/users/saulius/crontab/automatic-downloads/rss-feeds/ACS/lib/dictionaries/cif_core.dic
dictionary named 'cif_core.dic' version 2.4.2 from 2011-04-26.

'_exptl_absorpt_correction_type' value 'Multi-scan' changed to
'multi-scan' according to
/usr/data/users/saulius/crontab/automatic-downloads/rss-feeds/ACS/lib/dictionaries/cif_core.dic
dictionary named 'cif_core.dic' version 2.4.2 from 2011-04-26.

'_exptl_crystal_density_meas' value 'Not Measured' was changed to '?'
- the value is perceived as not measured.

Automatic conversion script
Id: cif_fix_values 3271 2015-04-21 07:52:19Z andrius 

 Adding full bibliography for 4343476--4343480.cif.
;
_cod_original_sg_symbol_H-M C2/c
_cod_database_code 4343479

loop_
_symmetry_equiv_pos_as_xyz
'x, y, z'
'-x, y, -z+1/2'
'x+1/2, y+1/2, z'
'-x+1/2, y+1/2, -z+1/2'
'-x, -y, -z'
'x, -y, z-1/2'
'-x+1/2, -y+1/2, -z'
'x+1/2, -y+1/2, z-1/2'

loop_
_atom_site_label
_atom_site_type_symbol
_atom_site_fract_x
_atom_site_fract_y
_atom_site_fract_z
_atom_site_U_iso_or_equiv
_atom_site_adp_type
_atom_site_occupancy
_atom_site_symmetry_multiplicity
_atom_site_calc_flag
_atom_site_refinement_flags
_atom_site_disorder_assembly
_atom_site_disorder_group
Cu1 Cu 0.78741(2) 0.118975(15) 0.19004(3) 0.02528(13) Uani 1 1 d . . .
Cu2 Cu 0.26971(2) 0.145218(15) 0.15339(3) 0.02549(13) Uani 1 1 d . . .
O1 O 0.75783(15) -0.06391(9) -0.27469(19) 0.0306(7) Uani 1 1 d . . .
O2 O 0.75124(16) -0.08409(9) -0.14005(19) 0.0320(8) Uani 1 1 d . . .
O3 O 0.69476(14) 0.13373(9) 0.1229(2) 0.0311(7) Uani 1 1 d . . .
O4 O 0.65310(15) 0.13927(9) 0.23802(19) 0.0307(7) Uani 1 1 d . . .
N1 N 0.80248(18) 0.09840(10) 0.0642(2) 0.0277(9) Uani 1 1 d . . .
N2 N 0.33793(18) 0.13658(11) 0.0686(2) 0.0285(9) Uani 1 1 d . . .
N3 N 0.82093(18) 0.17948(11) 0.2044(2) 0.0269(8) Uani 1 1 d . . .
N4 N 0.88212(17) 0.10821(12) 0.2678(2) 0.0282(9) Uani 1 1 d . . .
N5 N 0.27663(16) 0.20921(10) 0.1588(2) 0.0243(8) Uani 1 1 d . . .
N6 N 0.17990(17) 0.16014(11) 0.0651(2) 0.0258(8) Uani 1 1 d . . .
C1 C 0.8204(2) 0.12810(13) 0.0124(3) 0.0305(11) Uani 1 1 d . . .
H1 H 0.8291 0.1567 0.0340 0.037 Uiso 1 1 calc R . .
C2 C 0.8264(3) 0.11837(13) -0.0698(3) 0.0356(11) Uani 1 1 d . . .
H2 H 0.8399 0.1398 -0.1040 0.043 Uiso 1 1 calc R . .
C3 C 0.8127(2) 0.07699(14) -0.1030(3) 0.0359(11) Uani 1 1 d . . .
H3 H 0.8171 0.0698 -0.1597 0.043 Uiso 1 1 calc R . .
C4 C 0.7923(2) 0.04614(13) -0.0524(3) 0.0320(11) Uani 1 1 d . . .
C5 C 0.7893(2) 0.05824(13) 0.0324(3) 0.0282(10) Uani 1 1 d . . .
H5 H 0.7775 0.0372 0.0689 0.034 Uiso 1 1 calc R . .
C6 C 0.7758(2) 0.00199(13) -0.0842(3) 0.0319(11) Uani 1 1 d . . .
H6 H 0.7725 -0.0189 -0.0415 0.038 Uiso 1 1 calc R . .
C7 C 0.7649(2) -0.01097(13) -0.1678(3) 0.0320(11) Uani 1 1 d . . .
H7 H 0.7624 0.0103 -0.2122 0.038 Uiso 1 1 calc R . .
C8 C 0.7566(2) -0.05632(13) -0.1962(3) 0.0289(10) Uani 1 1 d . . .
C9 C 0.4039(2) 0.14285(14) 0.1049(3) 0.0336(11) Uani 1 1 d . . .
H9 H 0.4184 0.1556 0.1625 0.040 Uiso 1 1 calc R . .
C10 C 0.4531(2) 0.13234(14) 0.0658(3) 0.0319(11) Uani 1 1 d . . .
C11 C 0.4302(3) 0.1144(2) -0.0194(3) 0.0497(15) Uani 1 1 d . . .
H11 H 0.4612 0.1068 -0.0507 0.060 Uiso 1 1 calc R . .
C12 C 0.3624(3) 0.1077(2) -0.0575(3) 0.0526(16) Uani 1 1 d . . .
H12 H 0.3464 0.0957 -0.1157 0.063 Uiso 1 1 calc R . .
C13 C 0.3180(2) 0.11806(14) -0.0126(3) 0.0337(11) Uani 1 1 d . . .
H13 H 0.2715 0.1120 -0.0394 0.040 Uiso 1 1 calc R . .
C14 C 0.5244(2) 0.13732(15) 0.1178(3) 0.0335(11) Uani 1 1 d . . .
H14 H 0.5325 0.1456 0.1784 0.040 Uiso 1 1 calc R . .
C15 C 0.5782(2) 0.13190(14) 0.0926(3) 0.0314(11) Uani 1 1 d . . .
H15 H 0.5728 0.1256 0.0316 0.038 Uiso 1 1 calc R . .
C16 C 0.6478(2) 0.13527(12) 0.1558(3) 0.0266(10) Uani 1 1 d . . .
C17 C 0.7851(2) 0.21461(14) 0.1660(3) 0.0331(11) Uani 1 1 d . . .
H17 H 0.7404 0.2109 0.1276 0.040 Uiso 1 1 calc R . .
C18 C 0.8117(3) 0.25561(15) 0.1812(4) 0.0430(13) Uani 1 1 d . . .
C19 C 0.8768(3) 0.26005(16) 0.2377(4) 0.0503(14) Uani 1 1 d . . .
H19 H 0.8962 0.2879 0.2500 0.060 Uiso 1 1 calc R . .
C20 C 0.9137(3) 0.22471(16) 0.2761(3) 0.0424(13) Uani 1 1 d . . .
H20 H 0.9585 0.2278 0.3146 0.051 Uiso 1 1 calc R . .
C21 C 0.8845(2) 0.18433(14) 0.2579(3) 0.0315(11) Uani 1 1 d . . .
C22 C 0.9191(2) 0.14368(15) 0.2939(3) 0.0305(10) Uani 1 1 d . . .
C23 C 0.9845(2) 0.14044(18) 0.3504(3) 0.0394(12) Uani 1 1 d . . .
H23 H 1.0103 0.1657 0.3705 0.047 Uiso 1 1 calc R . .
C24 C 1.0120(2) 0.1010(2) 0.3770(3) 0.0449(14) Uani 1 1 d . . .
H24 H 1.0571 0.0990 0.4151 0.054 Uiso 1 1 calc R . .
C25 C 0.9749(2) 0.06430(19) 0.3492(3) 0.0431(13) Uani 1 1 d . . .
C26 C 0.9091(2) 0.06948(16) 0.2932(3) 0.0359(12) Uani 1 1 d . . .
H26 H 0.8824 0.0446 0.2724 0.043 Uiso 1 1 calc R . .
C27 C 0.7695(3) 0.29349(16) 0.1365(5) 0.0650(19) Uani 1 1 d . . .
H27A H 0.7681 0.3149 0.1818 0.097 Uiso 1 1 calc R . .
H27B H 0.7236 0.2838 0.1053 0.097 Uiso 1 1 calc R . .
H27C H 0.7895 0.3064 0.0934 0.097 Uiso 1 1 calc R . .
C28 C 1.0033(3) 0.0196(2) 0.3763(4) 0.0602(17) Uani 1 1 d . . .
H28A H 1.0304 0.0108 0.3379 0.090 Uiso 1 1 calc R . .
H28B H 0.9661 -0.0007 0.3696 0.090 Uiso 1 1 calc R . .
H28C H 1.0317 0.0201 0.4388 0.090 Uiso 1 1 calc R . .
C29 C 0.3314(2) 0.23209(14) 0.2049(3) 0.0289(10) Uani 1 1 d . . .
H29 H 0.3692 0.2170 0.2422 0.035 Uiso 1 1 calc R . .
C30 C 0.3355(2) 0.27656(13) 0.2005(3) 0.0300(10) Uani 1 1 d . . .
C31 C 0.2792(2) 0.29793(14) 0.1455(3) 0.0339(11) Uani 1 1 d . . .
H31 H 0.2797 0.3283 0.1400 0.041 Uiso 1 1 calc R . .
C32 C 0.2226(2) 0.27468(14) 0.0987(3) 0.0354(12) Uani 1 1 d . . .
H32 H 0.1839 0.2892 0.0620 0.043 Uiso 1 1 calc R . .
C33 C 0.2225(2) 0.23047(13) 0.1056(3) 0.0259(10) Uani 1 1 d . . .
C34 C 0.1673(2) 0.20232(13) 0.0560(3) 0.0246(9) Uani 1 1 d . . .
C35 C 0.1048(2) 0.21778(15) 0.0030(3) 0.0333(11) Uani 1 1 d . . .
H35 H 0.0956 0.2477 -0.0020 0.040 Uiso 1 1 calc R . .
C36 C 0.0567(2) 0.18840(16) -0.0418(3) 0.0378(12) Uani 1 1 d . . .
H36 H 0.0138 0.1983 -0.0773 0.045 Uiso 1 1 calc R . .
C37 C 0.0700(2) 0.14477(16) -0.0358(3) 0.0331(11) Uani 1 1 d . . .
C38 C 0.1324(2) 0.13207(14) 0.0199(3) 0.0293(10) Uani 1 1 d . . .
H38 H 0.1421 0.1022 0.0266 0.035 Uiso 1 1 calc R . .
C39 C 0.3985(2) 0.30004(14) 0.2513(3) 0.0373(12) Uani 1 1 d . . .
H39A H 0.4008 0.3275 0.2219 0.056 Uiso 1 1 calc R . .
H39B H 0.4380 0.2826 0.2526 0.056 Uiso 1 1 calc R . .
H39C H 0.3979 0.3053 0.3126 0.056 Uiso 1 1 calc R . .
C40 C 0.0186(2) 0.11210(19) -0.0855(3) 0.0457(14) Uani 1 1 d . . .
H40A H -0.0264 0.1211 -0.0851 0.069 Uiso 1 1 calc R . .
H40B H 0.0293 0.0840 -0.0563 0.069 Uiso 1 1 calc R . .
H40C H 0.0197 0.1100 -0.1474 0.069 Uiso 1 1 calc R . .
Cl1 Cl 0.15924(6) 0.05731(4) 0.83609(7) 0.0381(3) Uani 1 1 d . . .
O5 O 0.1552(2) 0.10203(12) 0.8273(3) 0.0610(12) Uani 1 1 d . . .
O6 O 0.2285(2) 0.04279(14) 0.8544(3) 0.0626(12) Uani 1 1 d . . .
O7 O 0.11893(19) 0.03612(12) 0.7570(2) 0.0510(10) Uani 1 1 d . . .
O8 O 0.1362(2) 0.04442(12) 0.9105(2) 0.0520(10) Uani 1 1 d . . .
Cl2 Cl 0.58160(13) 0.24204(7) 0.99649(16) 0.0507(4) Uani 0.620(4) 1 d PDU A 1
O9 O 0.5833(3) 0.28420(13) 0.9624(3) 0.0555(8) Uani 0.620(4) 1 d PDU A 1
O10 O 0.6339(2) 0.21629(16) 0.9796(3) 0.0548(8) Uani 0.620(4) 1 d PDU A 1
O11 O 0.5172(2) 0.22288(16) 0.9496(3) 0.0559(9) Uani 0.620(4) 1 d PDU A 1
O12 O 0.5910(3) 0.24164(17) 1.0902(3) 0.0564(8) Uani 0.620(4) 1 d PDU A 1
Cl2X Cl 0.5769(2) 0.24394(12) 1.0052(3) 0.0526(5) Uani 0.380(4) 1 d PDU A 2
O9X O 0.5900(4) 0.28961(16) 1.0053(5) 0.0538(9) Uani 0.380(4) 1 d PDU A 2
O10X O 0.6380(3) 0.2206(2) 1.0249(5) 0.0549(9) Uani 0.380(4) 1 d PDU A 2
O11X O 0.5313(4) 0.2314(2) 0.9207(4) 0.0570(9) Uani 0.380(4) 1 d PDU A 2
O12X O 0.5441(3) 0.2360(2) 1.0733(4) 0.0533(9) Uani 0.380(4) 1 d PDU A 2
O1S O 0.5566(3) 0.0832(4) 0.8802(7) 0.0985(15) Uani 0.50 1 d PDU B 1
H1S H 0.5580 0.0593 0.9055 0.148 Uiso 0.50 1 calc PR B 1
C1S C 0.6233(3) 0.0956(6) 0.8822(4) 0.0978(15) Uani 0.50 1 d PDU B 1
H1S1 H 0.6566 0.0761 0.9224 0.117 Uiso 0.50 1 calc PR B 1
H1S2 H 0.6324 0.1252 0.9059 0.117 Uiso 0.50 1 calc PR B 1
C2S C 0.6306(6) 0.0936(7) 0.7885(5) 0.0958(18) Uani 0.50 1 d PDU B 1
H2S1 H 0.6297 0.0635 0.7695 0.144 Uiso 0.50 1 calc PR B 1
H2S2 H 0.6735 0.1067 0.7889 0.144 Uiso 0.50 1 calc PR B 1
H2S3 H 0.5933 0.1093 0.7468 0.144 Uiso 0.50 1 calc PR B 1
O2S O 0.5543(4) 0.0278(5) -0.0085(8) 0.1389(15) Uani 0.50 1 d PDU C 1
H2S H 0.5250 0.0355 0.0154 0.208 Uiso 0.50 1 calc PR C 1
C3S C 0.6143(5) 0.0151(7) 0.0593(6) 0.1358(12) Uani 0.50 1 d PDU C 1
H3S1 H 0.6494 0.0374 0.0661 0.163 Uiso 0.50 1 calc PR C 1
H3S2 H 0.6315 -0.0120 0.0415 0.163 Uiso 0.50 1 calc PR C 1
C4S C 0.5998(9) 0.0087(8) 0.1485(8) 0.1362(15) Uani 0.50 1 d PDU C 1
H4S1 H 0.6412 -0.0002 0.1942 0.204 Uiso 0.50 1 calc PR C 1
H4S2 H 0.5652 -0.0135 0.1417 0.204 Uiso 0.50 1 calc PR C 1
H4S3 H 0.5836 0.0358 0.1666 0.204 Uiso 0.50 1 calc PR C 1
O2W O 0.4968(9) 0.1634(5) 0.8318(10) 0.054(3) Uani 0.25 1 d P D 2
O1W O 0.5502(9) 0.1495(5) 0.8271(10) 0.054(3) Uani 0.25 1 d P E 3

loop_
_atom_site_aniso_label
_atom_site_aniso_U_11
_atom_site_aniso_U_22
_atom_site_aniso_U_33
_atom_site_aniso_U_23
_atom_site_aniso_U_13
_atom_site_aniso_U_12
Cu1 0.0223(2) 0.0189(2) 0.0243(3) 0.00180(18) -0.0086(2) -0.00067(19)
Cu2 0.0230(3) 0.0164(2) 0.0249(3) 0.00112(18) -0.0109(2) -0.00055(18)
O1 0.0330(16) 0.0222(14) 0.0276(15) -0.0021(12) -0.0042(13) 0.0036(12)
O2 0.0397(17) 0.0188(14) 0.0268(15) 0.0005(12) -0.0060(13) -0.0036(12)
O3 0.0231(15) 0.0285(15) 0.0307(16) 0.0096(12) -0.0084(13) -0.0027(12)
O4 0.0283(15) 0.0237(14) 0.0277(15) -0.0034(12) -0.0101(12) -0.0026(12)
N1 0.0308(18) 0.0166(16) 0.0247(17) 0.0012(13) -0.0085(15) 0.0018(14)
N2 0.0255(17) 0.0214(17) 0.0280(18) 0.0011(14) -0.0078(15) -0.0004(14)
N3 0.0302(18) 0.0196(16) 0.0249(17) -0.0065(13) -0.0007(15) -0.0031(14)
N4 0.0253(17) 0.0309(18) 0.0219(17) -0.0031(14) -0.0026(14) 0.0031(15)
N5 0.0216(17) 0.0187(16) 0.0235(17) 0.0007(13) -0.0070(14) -0.0003(13)
N6 0.0224(17) 0.0266(17) 0.0205(16) 0.0014(13) -0.0053(14) -0.0009(14)
C1 0.033(2) 0.0183(19) 0.033(2) 0.0008(17) -0.0004(18) 0.0005(17)
C2 0.051(3) 0.019(2) 0.036(2) 0.0034(17) 0.011(2) -0.0015(19)
C3 0.048(3) 0.022(2) 0.036(2) -0.0008(18) 0.008(2) -0.0006(19)
C4 0.036(2) 0.020(2) 0.031(2) 0.0010(17) -0.0028(19) 0.0022(18)
C5 0.030(2) 0.0178(19) 0.027(2) 0.0000(16) -0.0065(18) -0.0013(16)
C6 0.040(2) 0.019(2) 0.027(2) -0.0002(17) -0.0040(19) -0.0001(18)
C7 0.038(2) 0.020(2) 0.028(2) 0.0021(17) -0.0048(19) 0.0030(18)
C8 0.026(2) 0.022(2) 0.027(2) -0.0008(17) -0.0096(17) 0.0003(17)
C9 0.028(2) 0.028(2) 0.032(2) -0.0070(18) -0.0092(19) 0.0020(18)
C10 0.033(2) 0.026(2) 0.027(2) -0.0018(17) -0.0057(19) -0.0010(18)
C11 0.032(3) 0.076(4) 0.033(3) -0.016(2) -0.002(2) -0.009(3)
C12 0.034(3) 0.082(4) 0.029(3) -0.017(3) -0.009(2) -0.007(3)
C13 0.026(2) 0.033(2) 0.030(2) 0.0017(18) -0.0089(19) -0.0045(18)
C14 0.030(2) 0.034(2) 0.027(2) -0.0053(18) -0.0066(18) -0.0026(19)
C15 0.029(2) 0.029(2) 0.025(2) 0.0030(17) -0.0088(18) -0.0039(18)
C16 0.027(2) 0.0121(17) 0.031(2) 0.0019(15) -0.0069(18) -0.0025(16)
C17 0.036(2) 0.021(2) 0.036(2) 0.0015(18) 0.0026(19) 0.0002(18)
C18 0.052(3) 0.026(2) 0.052(3) -0.001(2) 0.017(2) -0.003(2)
C19 0.063(3) 0.025(2) 0.065(3) -0.014(2) 0.022(3) -0.019(2)
C20 0.042(3) 0.040(3) 0.040(3) -0.014(2) 0.005(2) -0.019(2)
C21 0.030(2) 0.035(2) 0.025(2) -0.0084(18) 0.0017(18) -0.0036(18)
C22 0.027(2) 0.038(2) 0.023(2) -0.0072(17) 0.0021(17) -0.0029(18)
C23 0.027(2) 0.062(3) 0.022(2) -0.008(2) -0.0036(18) -0.006(2)
C24 0.024(2) 0.077(4) 0.026(2) 0.001(2) -0.0040(19) 0.004(2)
C25 0.030(2) 0.065(3) 0.027(2) 0.002(2) -0.0033(19) 0.013(2)
C26 0.031(2) 0.039(3) 0.029(2) -0.0006(19) -0.0036(19) 0.009(2)
C27 0.080(4) 0.018(2) 0.097(5) 0.001(3) 0.026(4) 0.004(3)
C28 0.049(3) 0.073(4) 0.044(3) 0.012(3) -0.007(3) 0.029(3)
C29 0.024(2) 0.029(2) 0.025(2) 0.0024(17) -0.0058(17) -0.0025(17)
C30 0.034(2) 0.021(2) 0.028(2) 0.0002(16) -0.0013(18) -0.0039(18)
C31 0.040(2) 0.021(2) 0.031(2) 0.0041(17) -0.005(2) -0.0026(18)
C32 0.034(2) 0.028(2) 0.032(2) 0.0070(18) -0.0086(19) 0.0052(19)
C33 0.026(2) 0.025(2) 0.0199(19) 0.0051(15) -0.0046(16) 0.0007(16)
C34 0.024(2) 0.026(2) 0.0187(19) 0.0028(15) -0.0009(16) 0.0005(16)
C35 0.029(2) 0.036(2) 0.023(2) 0.0035(18) -0.0106(18) 0.0047(19)
C36 0.026(2) 0.053(3) 0.023(2) 0.003(2) -0.0094(18) 0.003(2)
C37 0.024(2) 0.049(3) 0.020(2) -0.0048(19) -0.0029(17) -0.0037(19)
C38 0.027(2) 0.030(2) 0.024(2) -0.0044(17) -0.0032(17) -0.0071(18)
C39 0.038(2) 0.026(2) 0.038(3) 0.0003(19) -0.004(2) -0.0088(19)
C40 0.030(2) 0.067(3) 0.032(2) -0.011(2) -0.005(2) -0.016(2)
Cl1 0.0406(6) 0.0362(6) 0.0296(5) -0.0110(4) -0.0012(5) -0.0049(5)
O5 0.072(3) 0.041(2) 0.064(3) 0.0030(18) 0.013(2) -0.0135(19)
O6 0.053(2) 0.067(3) 0.059(2) -0.025(2) 0.003(2) -0.003(2)
O7 0.053(2) 0.057(2) 0.0323(18) -0.0148(16) -0.0027(16) -0.0099(18)
O8 0.067(2) 0.052(2) 0.0312(18) 0.0010(16) 0.0053(17) -0.0028(19)
Cl2 0.0652(7) 0.0398(7) 0.0405(7) 0.0133(6) 0.0063(6) 0.0230(6)
O9 0.0689(14) 0.0425(13) 0.0457(14) 0.0159(13) 0.0031(14) 0.0185(13)
O10 0.0670(13) 0.0471(13) 0.0432(14) 0.0120(13) 0.0059(13) 0.0239(13)
O11 0.0668(13) 0.0482(14) 0.0445(14) 0.0209(13) 0.0042(13) 0.0151(13)
O12 0.0720(14) 0.0454(14) 0.0438(12) 0.0082(12) 0.0055(13) 0.0197(14)
Cl2X 0.0665(8) 0.0414(8) 0.0422(8) 0.0138(7) 0.0050(8) 0.0230(8)
O9X 0.0682(15) 0.0430(13) 0.0431(15) 0.0160(14) 0.0064(15) 0.0205(14)
O10X 0.0667(14) 0.0452(14) 0.0445(15) 0.0132(15) 0.0044(14) 0.0234(14)
O11X 0.0689(15) 0.0494(15) 0.0434(14) 0.0168(14) 0.0031(14) 0.0188(15)
O12X 0.0679(15) 0.0413(15) 0.0441(14) 0.0107(14) 0.0070(13) 0.0213(14)
O1S 0.057(2) 0.175(3) 0.059(3) -0.003(3) 0.011(2) 0.018(3)
C1S 0.058(2) 0.174(3) 0.058(2) -0.002(3) 0.011(2) 0.017(3)
C2S 0.056(3) 0.171(3) 0.056(3) -0.002(3) 0.010(2) 0.017(3)
O2S 0.137(2) 0.136(2) 0.140(2) -0.0009(18) 0.0371(17) -0.0011(18)
C3S 0.1347(16) 0.1346(16) 0.1371(16) -0.0002(13) 0.0393(12) -0.0004(13)
C4S 0.135(2) 0.135(2) 0.138(2) -0.0002(19) 0.0390(17) -0.0007(19)
O2W 0.081(8) 0.038(5) 0.042(5) -0.016(4) 0.019(6) -0.024(5)
O1W 0.081(8) 0.038(5) 0.042(5) -0.016(4) 0.019(6) -0.024(5)

loop_
_atom_type_symbol
_atom_type_description
_atom_type_scat_dispersion_real
_atom_type_scat_dispersion_imag
_atom_type_scat_source
C C 0.0033 0.0016 'International Tables Vol C Tables 4.2.6.8 and 6.1.1.4'
H H 0.0000 0.0000 'International Tables Vol C Tables 4.2.6.8 and 6.1.1.4'
N N 0.0061 0.0033 'International Tables Vol C Tables 4.2.6.8 and 6.1.1.4'
O O 0.0106 0.0060 'International Tables Vol C Tables 4.2.6.8 and 6.1.1.4'
Cl Cl 0.1484 0.1585 'International Tables Vol C Tables 4.2.6.8 and 6.1.1.4'
Cu Cu 0.3201 1.2651 'International Tables Vol C Tables 4.2.6.8 and 6.1.1.4'

loop_
_geom_angle_atom_site_label_1
_geom_angle_atom_site_label_2
_geom_angle_atom_site_label_3
_geom_angle
_geom_angle_site_symmetry_1
_geom_angle_site_symmetry_3
O3 Cu1 O1 90.86(12) . 6_556
O3 Cu1 N3 95.36(13) . .
O1 Cu1 N3 157.36(14) 6_556 .
O3 Cu1 N4 174.39(14) . .
O1 Cu1 N4 90.96(14) 6_556 .
N3 Cu1 N4 81.00(14) . .
O3 Cu1 N1 88.24(13) . .
O1 Cu1 N1 98.18(13) 6_556 .
N3 Cu1 N1 103.74(14) . .
N4 Cu1 N1 96.75(14) . .
O2 Cu2 O4 95.67(12) 5_655 2_655
O2 Cu2 N5 171.55(13) 5_655 .
O4 Cu2 N5 91.57(12) 2_655 .
O2 Cu2 N6 91.16(13) 5_655 .
O4 Cu2 N6 164.27(14) 2_655 .
N5 Cu2 N6 80.75(13) . .
O2 Cu2 N2 88.87(13) 5_655 .
O4 Cu2 N2 90.30(13) 2_655 .
N5 Cu2 N2 95.44(14) . .
N6 Cu2 N2 104.01(14) . .
C8 O1 Cu1 122.8(3) . 6
C8 O2 Cu2 131.1(3) . 5_655
C16 O3 Cu1 124.1(3) . .
C16 O4 Cu2 133.6(3) . 2_655
C5 N1 C1 118.3(4) . .
C5 N1 Cu1 122.6(3) . .
C1 N1 Cu1 118.8(3) . .
C9 N2 C13 116.8(4) . .
C9 N2 Cu2 119.1(3) . .
C13 N2 Cu2 123.1(3) . .
C21 N3 C17 119.4(4) . .
C21 N3 Cu1 114.9(3) . .
C17 N3 Cu1 125.7(3) . .
C22 N4 C26 120.1(4) . .
C22 N4 Cu1 114.6(3) . .
C26 N4 Cu1 125.3(3) . .
C29 N5 C33 118.8(3) . .
C29 N5 Cu2 125.9(3) . .
C33 N5 Cu2 115.2(3) . .
C34 N6 C38 119.4(3) . .
C34 N6 Cu2 114.2(3) . .
C38 N6 Cu2 126.3(3) . .
N1 C1 C2 122.3(4) . .
C1 C2 C3 119.5(4) . .
C2 C3 C4 119.4(5) . .
C3 C4 C5 117.7(4) . .
C3 C4 C6 122.3(4) . .
C5 C4 C6 120.0(4) . .
N1 C5 C4 122.7(4) . .
C7 C6 C4 125.0(4) . .
C6 C7 C8 124.1(4) . .
O1 C8 O2 125.8(4) . .
O1 C8 C7 116.1(4) . .
O2 C8 C7 118.1(4) . .
N2 C9 C10 125.6(4) . .
C9 C10 C11 115.8(4) . .
C9 C10 C14 119.1(4) . .
C11 C10 C14 124.9(5) . .
C12 C11 C10 119.2(5) . .
C13 C12 C11 120.6(5) . .
N2 C13 C12 122.0(4) . .
C15 C14 C10 129.1(4) . .
C14 C15 C16 122.5(4) . .
O3 C16 O4 126.3(4) . .
O3 C16 C15 116.8(4) . .
O4 C16 C15 117.0(4) . .
N3 C17 C18 122.0(4) . .
C17 C18 C19 117.7(5) . .
C17 C18 C27 119.7(5) . .
C19 C18 C27 122.6(5) . .
C20 C19 C18 120.7(4) . .
C19 C20 C21 118.9(4) . .
N3 C21 C20 121.2(4) . .
N3 C21 C22 114.6(4) . .
C20 C21 C22 124.3(4) . .
N4 C22 C23 120.0(4) . .
N4 C22 C21 114.8(4) . .
C23 C22 C21 125.2(4) . .
C24 C23 C22 120.1(5) . .
C23 C24 C25 120.5(4) . .
C24 C25 C26 117.0(5) . .
C24 C25 C28 122.6(4) . .
C26 C25 C28 120.4(5) . .
N4 C26 C25 122.3(5) . .
N5 C29 C30 123.4(4) . .
C29 C30 C31 117.0(4) . .
C29 C30 C39 120.9(4) . .
C31 C30 C39 122.1(4) . .
C32 C31 C30 119.9(4) . .
C33 C32 C31 119.9(4) . .
N5 C33 C32 121.1(4) . .
N5 C33 C34 114.0(3) . .
C32 C33 C34 124.9(4) . .
N6 C34 C35 121.1(4) . .
N6 C34 C33 115.7(3) . .
C35 C34 C33 123.2(4) . .
C36 C35 C34 118.3(4) . .
C35 C36 C37 121.1(4) . .
C36 C37 C38 117.0(4) . .
C36 C37 C40 122.0(4) . .
C38 C37 C40 121.0(4) . .
N6 C38 C37 123.0(4) . .
O5 Cl1 O7 111.7(2) . .
O5 Cl1 O8 109.3(3) . .
O7 Cl1 O8 108.8(2) . .
O5 Cl1 O6 110.8(3) . .
O7 Cl1 O6 108.3(2) . .
O8 Cl1 O6 107.7(3) . .
O9 Cl2 O12 112.7(3) . .
O9 Cl2 O10 109.8(3) . .
O12 Cl2 O10 108.1(3) . .
O9 Cl2 O11 108.3(3) . .
O12 Cl2 O11 109.8(3) . .
O10 Cl2 O11 108.2(3) . .
O10X Cl2X O11X 111.3(4) . .
O10X Cl2X O9X 110.5(4) . .
O11X Cl2X O9X 109.9(4) . .
O10X Cl2X O12X 110.0(4) . .
O11X Cl2X O12X 107.9(4) . .
O9X Cl2X O12X 107.2(4) . .
O1S C1S C2S 110.3(9) . .
O2S C3S C4S 110.3(11) . .

loop_
_geom_bond_atom_site_label_1
_geom_bond_atom_site_label_2
_geom_bond_distance
_geom_bond_site_symmetry_2
Cu1 O3 1.951(3) .
Cu1 O1 1.956(3) 6_556
Cu1 N3 1.996(3) .
Cu1 N4 2.007(3) .
Cu1 N1 2.187(4) .
Cu2 O2 1.948(3) 5_655
Cu2 O4 1.965(3) 2_655
Cu2 N5 1.996(3) .
Cu2 N6 2.015(3) .
Cu2 N2 2.235(4) .
O1 C8 1.261(5) .
O1 Cu1 1.956(3) 6
O2 C8 1.263(5) .
O2 Cu2 1.948(3) 5_655
O3 C16 1.236(6) .
O4 C16 1.267(5) .
O4 Cu2 1.965(3) 2_655
N1 C5 1.343(5) .
N1 C1 1.355(6) .
N2 C9 1.331(6) .
N2 C13 1.345(6) .
N3 C21 1.344(5) .
N3 C17 1.357(5) .
N4 C22 1.337(6) .
N4 C26 1.338(6) .
N5 C29 1.353(5) .
N5 C33 1.353(5) .
N6 C34 1.337(5) .
N6 C38 1.349(5) .
C1 C2 1.366(7) .
C2 C3 1.386(6) .
C3 C4 1.390(7) .
C4 C5 1.402(7) .
C4 C6 1.466(6) .
C6 C7 1.325(6) .
C7 C8 1.474(6) .
C9 C10 1.383(7) .
C10 C11 1.393(7) .
C10 C14 1.467(6) .
C11 C12 1.370(7) .
C12 C13 1.359(8) .
C14 C15 1.306(7) .
C15 C16 1.490(6) .
C17 C18 1.382(6) .
C18 C19 1.384(8) .
C18 C27 1.509(7) .
C19 C20 1.372(7) .
C20 C21 1.387(6) .
C21 C22 1.480(6) .
C22 C23 1.384(6) .
C23 C24 1.363(8) .
C24 C25 1.375(8) .
C25 C26 1.395(6) .
C25 C28 1.519(8) .
C29 C30 1.389(6) .
C30 C31 1.395(6) .
C30 C39 1.503(6) .
C31 C32 1.389(6) .
C32 C33 1.380(6) .
C33 C34 1.467(5) .
C34 C35 1.401(6) .
C35 C36 1.380(6) .
C36 C37 1.383(7) .
C37 C38 1.384(6) .
C37 C40 1.510(6) .
Cl1 O5 1.398(4) .
Cl1 O7 1.431(3) .
Cl1 O8 1.447(4) .
Cl1 O6 1.453(4) .
Cl2 O9 1.421(4) .
Cl2 O12 1.423(4) .
Cl2 O10 1.439(5) .
Cl2 O11 1.447(5) .
Cl2X O10X 1.413(6) .
Cl2X O11X 1.431(6) .
Cl2X O9X 1.446(5) .
Cl2X O12X 1.453(6) .
O1S C1S 1.430(5) .
C1S C2S 1.524(5) .
O2S C3S 1.430(5) .
C3S C4S 1.530(5) .

loop_
_geom_hbond_atom_site_label_D
_geom_hbond_atom_site_label_H
_geom_hbond_atom_site_label_A
_geom_hbond_distance_DH
_geom_hbond_distance_HA
_geom_hbond_distance_DA
_geom_hbond_angle_DHA
_geom_hbond_site_symmetry_A
O1S H1S O2S 0.84 1.69 2.464(18) 152.7 1_556
